data_1568680
loop_
_publ_author_name
'Yang, Qingjing'
'Zhou, Jian'
'Wang, Jun Joelle'

_publ_section_title
;
 Enantioselective copper-catalyzed hydrophosphination of alkenyl
 isoquinolines.
;
_journal_issue 16
_journal_name_full 'Chemical science'
_journal_page_first 4413
_journal_page_last 4417
_journal_paper_doi 10.1039/d2sc06950d
_journal_volume 14
_journal_year 2023
_chemical_formula_moiety 'C26 H24 N O P'
_chemical_formula_sum 'C26 H24 N O P'
_chemical_formula_weight 397.43
_space_group_crystal_system orthorhombic
_space_group_IT_number 61
_space_group_name_Hall '-P 2ac 2ab'
_space_group_name_H-M_alt 'P b c a'
_atom_sites_solution_hydrogens geom
_atom_sites_solution_primary dual
_audit_creation_date 2021-12-31
_audit_creation_method
;
Olex2 1.5
(compiled 2021.10.07 svn.r9718050b for OlexSys, GUI svn.r6410)
;
_audit_update_record
;
2022-08-16 deposited with the CCDC.	2023-03-20 downloaded from the CCDC.
;
_cell_angle_alpha 90
_cell_angle_beta 90
_cell_angle_gamma 90
_cell_formula_units_Z 8
_cell_length_a 18.1535(9)
_cell_length_b 11.2621(5)
_cell_length_c 20.3773(10)
_cell_measurement_reflns_used 9128
_cell_measurement_temperature 100.0
_cell_measurement_theta_max 30.54
_cell_measurement_theta_min 2.29
_cell_volume 4166.1(3)
_computing_cell_refinement 'SAINT V8.40A (Bruker, 2019)'
_computing_data_reduction 'SAINT V8.40A (Bruker, 2019)'
_computing_molecular_graphics 'Olex2 1.5 (Dolomanov et al., 2009)'
_computing_publication_material 'Olex2 1.5 (Dolomanov et al., 2009)'
_computing_structure_refinement 'SHELXL 2018/3 (Sheldrick, 2015)'
_computing_structure_solution 'SHELXT 2014/5 (Sheldrick, 2014)'
_diffrn_ambient_temperature 100.0
_diffrn_detector 'Bruker PHOTON 100 area detector'
_diffrn_detector_area_resol_mean 7.9
_diffrn_detector_type 'CMOS area detector'
_diffrn_measured_fraction_theta_full 1.000
_diffrn_measured_fraction_theta_max 0.998
_diffrn_measurement_device 'three-circle diffractometer'
_diffrn_measurement_device_type 'Bruker D8 VENTURE'
_diffrn_measurement_method '\w and \f scans'
_diffrn_radiation_monochromator 'mirror optics'
_diffrn_radiation_probe x-ray
_diffrn_radiation_type MoK\a
_diffrn_radiation_wavelength 0.71073
_diffrn_reflns_av_R_equivalents 0.0782
_diffrn_reflns_av_unetI/netI 0.0305
_diffrn_reflns_Laue_measured_fraction_full 1.000
_diffrn_reflns_Laue_measured_fraction_max 0.998
_diffrn_reflns_limit_h_max 25
_diffrn_reflns_limit_h_min -25
_diffrn_reflns_limit_k_max 16
_diffrn_reflns_limit_k_min -16
_diffrn_reflns_limit_l_max 29
_diffrn_reflns_limit_l_min -29
_diffrn_reflns_number 112968
_diffrn_reflns_point_group_measured_fraction_full 1.000
_diffrn_reflns_point_group_measured_fraction_max 0.998
_diffrn_reflns_theta_full 25.242
_diffrn_reflns_theta_max 30.611
_diffrn_reflns_theta_min 1.999
_diffrn_source 'microfocus sealed X-ray tube'
_diffrn_source_current 1.0
_diffrn_source_power 0.05
_diffrn_source_type 'Incoatec I\ms'
_diffrn_source_voltage 50.0
_diffrn_standards_number 0
_exptl_absorpt_coefficient_mu 0.149
_exptl_absorpt_correction_T_max 0.7461
_exptl_absorpt_correction_T_min 0.7086
_exptl_absorpt_correction_type multi-scan
_exptl_absorpt_process_details
;
SADABS-2016/2 (Bruker,2016/2) was used for absorption correction.
wR2(int) was 0.1031 before and 0.0671 after correction.
The Ratio of minimum to maximum transmission is 0.9497.
The \l/2 correction factor is Not present.
;
_exptl_crystal_colour colourless
_exptl_crystal_colour_primary colourless
_exptl_crystal_density_diffrn 1.267
_exptl_crystal_description block
_exptl_crystal_F_000 1680
_exptl_crystal_size_max 0.42
_exptl_crystal_size_mid 0.39
_exptl_crystal_size_min 0.38
_refine_diff_density_max 0.395
_refine_diff_density_min -0.398
_refine_diff_density_rms 0.058
_refine_ls_extinction_method none
_refine_ls_goodness_of_fit_ref 1.025
_refine_ls_hydrogen_treatment constr
_refine_ls_matrix_type full
_refine_ls_number_parameters 262
_refine_ls_number_reflns 6399
_refine_ls_number_restraints 0
_refine_ls_restrained_S_all 1.025
_refine_ls_R_factor_all 0.0640
_refine_ls_R_factor_gt 0.0414
_refine_ls_shift/su_max 0.001
_refine_ls_shift/su_mean 0.000
_refine_ls_structure_factor_coef Fsqd
_refine_ls_weighting_details 'w=1/[\s^2^(Fo^2^)+(0.0516P)^2^+1.9862P] where P=(Fo^2^+2Fc^2^)/3'
_refine_ls_weighting_scheme calc
_refine_ls_wR_factor_gt 0.0988
_refine_ls_wR_factor_ref 0.1101
_reflns_Friedel_coverage 0.000
_reflns_number_gt 4812
_reflns_number_total 6399
_reflns_threshold_expression 'I > 2\s(I)'
_cod_data_source_file d2sc06950d2.cif
_cod_data_source_block mo_cxy1866_0ma
_cod_depositor_comments 'Adding full bibliography for 1568680.cif.'
_cod_database_code 1568680
_shelx_shelxl_version_number 2018/3
_shelx_space_group_comment
;
The symmetry employed for this shelxl refinement is uniquely defined
by the following loop, which should always be used as a source of
symmetry information in preference to the above space-group names.
They are only intended as comments.
;
_olex2_refinement_description
;
1. Fixed Uiso
 At 1.2 times of:
  All C(H) groups, All C(H,H) groups
2.a Ternary CH refined with riding coordinates:
 C5(H5), C24(H24)
2.b Secondary CH2 refined with riding coordinates:
 C6(H6A,H6B), C25(H25A,H25B), C26(H26A,H26B)
2.c Aromatic/amide H refined with riding coordinates:
 C1(H1), C2(H2), C3(H3), C9(H9), C10(H10), C11(H11), C12(H12), C13(H13),
 C14(H14), C16(H16), C17(H17), C18(H18), C19(H19), C20(H20), C21(H21), C23(H23)
;
_olex2_submission_special_instructions 'No special instructions were received'

loop_
_space_group_symop_operation_xyz
'x, y, z'
'x+1/2, -y+1/2, -z'
'-x, y+1/2, -z+1/2'
'-x+1/2, -y, z+1/2'
'-x, -y, -z'
'-x-1/2, y-1/2, z'
'x, -y-1/2, z-1/2'
'x-1/2, y, -z-1/2'

loop_
_atom_site_label
_atom_site_type_symbol
_atom_site_fract_x
_atom_site_fract_y
_atom_site_fract_z
_atom_site_U_iso_or_equiv
_atom_site_adp_type
_atom_site_occupancy
_atom_site_site_symmetry_order
_atom_site_calc_flag
_atom_site_refinement_flags_posn
_atom_site_refinement_flags_adp
_atom_site_refinement_flags_occupancy
_atom_site_disorder_assembly
_atom_site_disorder_group
P1 P 0.25313(2) 0.50103(3) 0.30161(2) 0.01137(8) Uani 1 1 d . . . . .
O1 O 0.24316(5) 0.63019(8) 0.31517(4) 0.01720(19) Uani 1 1 d . . . . .
N1 N 0.06214(6) 0.27646(10) 0.40639(6) 0.0211(2) Uani 1 1 d . . . . .
C1 C 0.16369(8) 0.40629(14) 0.09740(7) 0.0244(3) Uani 1 1 d . . . . .
H1 H 0.147948 0.388179 0.054077 0.029 Uiso 1 1 calc R U . . .
C2 C 0.18215(7) 0.31549(12) 0.14030(7) 0.0214(3) Uani 1 1 d . . . . .
H2 H 0.178228 0.235170 0.126495 0.026 Uiso 1 1 calc R U . . .
C3 C 0.20641(7) 0.34144(11) 0.20350(6) 0.0167(2) Uani 1 1 d . . . . .
H3 H 0.218099 0.278907 0.233004 0.020 Uiso 1 1 calc R U . . .
C4 C 0.21356(6) 0.45964(11) 0.22351(6) 0.0133(2) Uani 1 1 d . . . . .
C5 C 0.21102(7) 0.40588(11) 0.36361(6) 0.0140(2) Uani 1 1 d . . . . .
H5 H 0.210826 0.322351 0.346966 0.017 Uiso 1 1 calc R U . . .
C6 C 0.13010(7) 0.44768(12) 0.37197(6) 0.0167(2) Uani 1 1 d . . . . .
H6A H 0.129680 0.533202 0.383196 0.020 Uiso 1 1 calc R U . . .
H6B H 0.103756 0.437762 0.329784 0.020 Uiso 1 1 calc R U . . .
C7 C 0.08994(7) 0.37929(11) 0.42477(6) 0.0154(2) Uani 1 1 d . . . . .
C8 C 0.08483(7) 0.42262(11) 0.49068(6) 0.0157(2) Uani 1 1 d . . . . .
C9 C 0.11534(7) 0.53220(12) 0.51193(7) 0.0210(3) Uani 1 1 d . . . . .
H9 H 0.139571 0.582229 0.481223 0.025 Uiso 1 1 calc R U . . .
C10 C 0.11016(9) 0.56637(14) 0.57616(8) 0.0289(3) Uani 1 1 d . . . . .
H10 H 0.131705 0.639187 0.589776 0.035 Uiso 1 1 calc R U . . .
C11 C 0.07330(9) 0.49493(16) 0.62232(7) 0.0323(4) Uani 1 1 d . . . . .
H11 H 0.069523 0.520173 0.666676 0.039 Uiso 1 1 calc R U . . .
C12 C 0.49986(7) 0.41364(13) 0.28941(7) 0.0226(3) Uani 1 1 d . . . . .
H12 H 0.551107 0.397142 0.287032 0.027 Uiso 1 1 calc R U . . .
C13 C 0.44890(7) 0.32484(12) 0.27656(6) 0.0202(3) Uani 1 1 d . . . . .
H13 H 0.465395 0.247462 0.265210 0.024 Uiso 1 1 calc R U . . .
C14 C 0.37388(7) 0.34839(11) 0.28020(6) 0.0164(2) Uani 1 1 d . . . . .
H14 H 0.339206 0.287025 0.271890 0.020 Uiso 1 1 calc R U . . .
C15 C 0.34956(7) 0.46240(11) 0.29610(6) 0.0126(2) Uani 1 1 d . . . . .
C16 C 0.40080(7) 0.55158(12) 0.30875(6) 0.0185(3) Uani 1 1 d . . . . .
H16 H 0.384647 0.629447 0.319443 0.022 Uiso 1 1 calc R U . . .
C17 C 0.47572(8) 0.52619(13) 0.30567(7) 0.0236(3) Uani 1 1 d . . . . .
H17 H 0.510613 0.586833 0.314839 0.028 Uiso 1 1 calc R U . . .
C18 C 0.16820(8) 0.52329(13) 0.11772(7) 0.0230(3) Uani 1 1 d . . . . .
H18 H 0.154040 0.585363 0.088778 0.028 Uiso 1 1 calc R U . . .
C19 C 0.19339(7) 0.55020(12) 0.18036(6) 0.0178(2) Uani 1 1 d . . . . .
H19 H 0.196896 0.630718 0.193901 0.021 Uiso 1 1 calc R U . . .
C20 C 0.02764(8) 0.20826(13) 0.45255(8) 0.0266(3) Uani 1 1 d . . . . .
H20 H 0.008015 0.133889 0.439198 0.032 Uiso 1 1 calc R U . . .
C21 C 0.01975(8) 0.24045(13) 0.51638(8) 0.0266(3) Uani 1 1 d . . . . .
H21 H -0.004789 0.189531 0.546433 0.032 Uiso 1 1 calc R U . . .
C22 C 0.04847(7) 0.35059(12) 0.53758(7) 0.0207(3) Uani 1 1 d . . . . .
C23 C 0.04317(8) 0.39010(15) 0.60358(7) 0.0299(3) Uani 1 1 d . . . . .
H23 H 0.018213 0.342508 0.635003 0.036 Uiso 1 1 calc R U . . .
C24 C 0.25450(7) 0.40990(12) 0.42686(6) 0.0172(2) Uani 1 1 d . . . . .
H24 H 0.259248 0.490214 0.447356 0.021 Uiso 1 1 calc R U . . .
C25 C 0.31907(8) 0.32756(14) 0.43756(7) 0.0241(3) Uani 1 1 d . . . . .
H25A H 0.331549 0.271178 0.401986 0.029 Uiso 1 1 calc R U . . .
H25B H 0.361819 0.358549 0.462388 0.029 Uiso 1 1 calc R U . . .
C26 C 0.24847(8) 0.30767(13) 0.47443(7) 0.0232(3) Uani 1 1 d . . . . .
H26A H 0.247903 0.326409 0.521892 0.028 Uiso 1 1 calc R U . . .
H26B H 0.217635 0.239043 0.461494 0.028 Uiso 1 1 calc R U . . .

loop_
_atom_site_aniso_label
_atom_site_aniso_U_11
_atom_site_aniso_U_22
_atom_site_aniso_U_33
_atom_site_aniso_U_23
_atom_site_aniso_U_13
_atom_site_aniso_U_12
P1 0.01269(14) 0.01066(14) 0.01075(13) -0.00036(10) 0.00034(11) 0.00148(10)
O1 0.0221(5) 0.0121(4) 0.0174(4) -0.0023(3) -0.0008(4) 0.0032(3)
N1 0.0168(5) 0.0209(6) 0.0257(6) -0.0032(5) -0.0012(5) 0.0005(4)
C1 0.0195(6) 0.0388(8) 0.0150(6) -0.0048(6) -0.0013(5) -0.0048(6)
C2 0.0169(6) 0.0253(7) 0.0220(6) -0.0090(5) 0.0000(5) -0.0025(5)
C3 0.0134(5) 0.0177(6) 0.0190(6) -0.0021(5) 0.0011(5) -0.0005(4)
C4 0.0104(5) 0.0164(5) 0.0130(5) -0.0008(4) 0.0010(4) -0.0010(4)
C5 0.0131(5) 0.0166(5) 0.0123(5) 0.0009(4) 0.0012(4) 0.0022(4)
C6 0.0141(6) 0.0228(6) 0.0133(5) 0.0017(5) 0.0018(4) 0.0037(5)
C7 0.0120(5) 0.0184(6) 0.0158(5) -0.0001(5) 0.0017(4) 0.0038(4)
C8 0.0121(5) 0.0203(6) 0.0147(5) 0.0010(5) 0.0009(4) 0.0048(4)
C9 0.0191(6) 0.0226(6) 0.0214(6) -0.0025(5) 0.0006(5) 0.0047(5)
C10 0.0264(7) 0.0341(8) 0.0261(7) -0.0123(6) -0.0053(6) 0.0109(6)
C11 0.0331(8) 0.0475(10) 0.0163(6) -0.0052(6) -0.0004(6) 0.0193(7)
C12 0.0128(6) 0.0365(8) 0.0185(6) 0.0076(6) -0.0001(5) 0.0022(5)
C13 0.0190(6) 0.0236(6) 0.0180(6) 0.0003(5) 0.0006(5) 0.0074(5)
C14 0.0156(6) 0.0163(6) 0.0173(6) -0.0011(5) -0.0007(5) 0.0011(4)
C15 0.0131(5) 0.0139(5) 0.0108(5) 0.0009(4) 0.0002(4) -0.0013(4)
C16 0.0189(6) 0.0160(6) 0.0207(6) 0.0017(5) -0.0028(5) -0.0028(5)
C17 0.0172(6) 0.0278(7) 0.0259(7) 0.0065(6) -0.0045(5) -0.0085(5)
C18 0.0212(7) 0.0321(7) 0.0156(6) 0.0055(5) -0.0027(5) -0.0042(5)
C19 0.0178(6) 0.0186(6) 0.0171(6) 0.0018(5) -0.0008(5) -0.0021(5)
C20 0.0193(7) 0.0198(6) 0.0408(9) 0.0013(6) -0.0024(6) -0.0025(5)
C21 0.0163(6) 0.0287(7) 0.0348(8) 0.0125(6) 0.0043(6) 0.0010(5)
C22 0.0141(6) 0.0270(7) 0.0210(6) 0.0070(5) 0.0040(5) 0.0073(5)
C23 0.0255(7) 0.0448(9) 0.0193(7) 0.0106(6) 0.0077(6) 0.0154(7)
C24 0.0169(6) 0.0206(6) 0.0142(5) 0.0004(5) 0.0002(5) 0.0011(5)
C25 0.0174(6) 0.0359(8) 0.0189(6) 0.0075(6) -0.0003(5) 0.0074(6)
C26 0.0207(6) 0.0335(8) 0.0155(6) 0.0094(5) 0.0002(5) 0.0027(6)

loop_
_atom_type_symbol
_atom_type_description
_atom_type_scat_dispersion_real
_atom_type_scat_dispersion_imag
_atom_type_scat_source
C C 0.0033 0.0016 'International Tables Vol C Tables 4.2.6.8 and 6.1.1.4'
H H 0.0000 0.0000 'International Tables Vol C Tables 4.2.6.8 and 6.1.1.4'
N N 0.0061 0.0033 'International Tables Vol C Tables 4.2.6.8 and 6.1.1.4'
O O 0.0106 0.0060 'International Tables Vol C Tables 4.2.6.8 and 6.1.1.4'
P P 0.1023 0.0942 'International Tables Vol C Tables 4.2.6.8 and 6.1.1.4'

loop_
_geom_angle_atom_site_label_1
_geom_angle_atom_site_label_2
_geom_angle_atom_site_label_3
_geom_angle
_geom_angle_site_symmetry_1
_geom_angle_site_symmetry_3
_geom_angle_publ_flag
O1 P1 C4 111.49(6) . . ?
O1 P1 C5 113.18(5) . . ?
O1 P1 C15 111.33(6) . . ?
C4 P1 C5 106.97(6) . . ?
C4 P1 C15 105.56(5) . . ?
C15 P1 C5 107.91(5) . . ?
C7 N1 C20 118.29(12) . . ?
C2 C1 H1 120.0 . . ?
C18 C1 H1 120.0 . . ?
C18 C1 C2 119.96(13) . . ?
C1 C2 H2 119.8 . . ?
C1 C2 C3 120.33(12) . . ?
C3 C2 H2 119.8 . . ?
C2 C3 H3 120.0 . . ?
C2 C3 C4 119.93(12) . . ?
C4 C3 H3 120.0 . . ?
C3 C4 P1 122.63(9) . . ?
C19 C4 P1 118.08(9) . . ?
C19 C4 C3 119.19(12) . . ?
P1 C5 H5 108.6 . . ?
C6 C5 P1 107.12(8) . . ?
C6 C5 H5 108.6 . . ?
C24 C5 P1 110.73(9) . . ?
C24 C5 H5 108.6 . . ?
C24 C5 C6 113.04(10) . . ?
C5 C6 H6A 109.1 . . ?
C5 C6 H6B 109.1 . . ?
H6A C6 H6B 107.9 . . ?
C7 C6 C5 112.35(10) . . ?
C7 C6 H6A 109.1 . . ?
C7 C6 H6B 109.1 . . ?
N1 C7 C6 115.50(11) . . ?
N1 C7 C8 122.77(12) . . ?
C8 C7 C6 121.70(11) . . ?
C9 C8 C7 123.83(12) . . ?
C22 C8 C7 117.88(12) . . ?
C22 C8 C9 118.28(12) . . ?
C8 C9 H9 119.7 . . ?
C10 C9 C8 120.63(14) . . ?
C10 C9 H9 119.7 . . ?
C9 C10 H10 119.6 . . ?
C9 C10 C11 120.77(15) . . ?
C11 C10 H10 119.6 . . ?
C10 C11 H11 120.0 . . ?
C23 C11 C10 120.09(14) . . ?
C23 C11 H11 120.0 . . ?
C13 C12 H12 120.2 . . ?
C17 C12 H12 120.2 . . ?
C17 C12 C13 119.69(12) . . ?
C12 C13 H13 119.8 . . ?
C12 C13 C14 120.39(12) . . ?
C14 C13 H13 119.8 . . ?
C13 C14 H14 120.1 . . ?
C13 C14 C15 119.87(12) . . ?
C15 C14 H14 120.1 . . ?
C14 C15 P1 122.83(9) . . ?
C16 C15 P1 117.50(10) . . ?
C16 C15 C14 119.67(12) . . ?
C15 C16 H16 120.1 . . ?
C17 C16 C15 119.76(13) . . ?
C17 C16 H16 120.1 . . ?
C12 C17 C16 120.63(13) . . ?
C12 C17 H17 119.7 . . ?
C16 C17 H17 119.7 . . ?
C1 C18 H18 119.9 . . ?
C1 C18 C19 120.14(13) . . ?
C19 C18 H18 119.9 . . ?
C4 C19 H19 119.8 . . ?
C18 C19 C4 120.39(12) . . ?
C18 C19 H19 119.8 . . ?
N1 C20 H20 118.1 . . ?
C21 C20 N1 123.89(14) . . ?
C21 C20 H20 118.1 . . ?
C20 C21 H21 120.4 . . ?
C20 C21 C22 119.23(13) . . ?
C22 C21 H21 120.4 . . ?
C8 C22 C23 119.41(14) . . ?
C21 C22 C8 117.93(13) . . ?
C21 C22 C23 122.66(13) . . ?
C11 C23 C22 120.81(14) . . ?
C11 C23 H23 119.6 . . ?
C22 C23 H23 119.6 . . ?
C5 C24 H24 115.3 . . ?
C25 C24 C5 120.65(11) . . ?
C25 C24 H24 115.3 . . ?
C26 C24 C5 119.13(11) . . ?
C26 C24 H24 115.3 . . ?
C26 C24 C25 59.68(9) . . ?
C24 C25 H25A 117.8 . . ?
C24 C25 H25B 117.8 . . ?
H25A C25 H25B 114.9 . . ?
C26 C25 C24 60.12(9) . . ?
C26 C25 H25A 117.8 . . ?
C26 C25 H25B 117.8 . . ?
C24 C26 H26A 117.8 . . ?
C24 C26 H26B 117.8 . . ?
C25 C26 C24 60.21(9) . . ?
C25 C26 H26A 117.8 . . ?
C25 C26 H26B 117.8 . . ?
H26A C26 H26B 114.9 . . ?

loop_
_geom_bond_atom_site_label_1
_geom_bond_atom_site_label_2
_geom_bond_distance
_geom_bond_site_symmetry_2
_geom_bond_publ_flag
P1 O1 1.4917(9) . ?
P1 C4 1.8072(12) . ?
P1 C5 1.8244(12) . ?
P1 C15 1.8073(12) . ?
N1 C7 1.3175(17) . ?
N1 C20 1.3665(19) . ?
C1 H1 0.9500 . ?
C1 C2 1.386(2) . ?
C1 C18 1.384(2) . ?
C2 H2 0.9500 . ?
C2 C3 1.3921(18) . ?
C3 H3 0.9500 . ?
C3 C4 1.3983(17) . ?
C4 C19 1.3954(17) . ?
C5 H5 1.0000 . ?
C5 C6 1.5520(17) . ?
C5 C24 1.5120(17) . ?
C6 H6A 0.9900 . ?
C6 H6B 0.9900 . ?
C6 C7 1.5107(17) . ?
C7 C8 1.4321(17) . ?
C8 C9 1.4202(19) . ?
C8 C22 1.4166(18) . ?
C9 H9 0.9500 . ?
C9 C10 1.368(2) . ?
C10 H10 0.9500 . ?
C10 C11 1.407(2) . ?
C11 H11 0.9500 . ?
C11 C23 1.356(2) . ?
C12 H12 0.9500 . ?
C12 C13 1.387(2) . ?
C12 C17 1.381(2) . ?
C13 H13 0.9500 . ?
C13 C14 1.3895(18) . ?
C14 H14 0.9500 . ?
C14 C15 1.3959(17) . ?
C15 C16 1.3930(17) . ?
C16 H16 0.9500 . ?
C16 C17 1.3912(19) . ?
C17 H17 0.9500 . ?
C18 H18 0.9500 . ?
C18 C19 1.3894(18) . ?
C19 H19 0.9500 . ?
C20 H20 0.9500 . ?
C20 C21 1.358(2) . ?
C21 H21 0.9500 . ?
C21 C22 1.413(2) . ?
C22 C23 1.420(2) . ?
C23 H23 0.9500 . ?
C24 H24 1.0000 . ?
C24 C25 1.5104(18) . ?
C24 C26 1.5090(18) . ?
C25 H25A 0.9900 . ?
C25 H25B 0.9900 . ?
C25 C26 1.5023(19) . ?
C26 H26A 0.9900 . ?
C26 H26B 0.9900 . ?

loop_
_geom_torsion_atom_site_label_1
_geom_torsion_atom_site_label_2
_geom_torsion_atom_site_label_3
_geom_torsion_atom_site_label_4
_geom_torsion
_geom_torsion_site_symmetry_1
_geom_torsion_site_symmetry_2
_geom_torsion_site_symmetry_3
_geom_torsion_site_symmetry_4
_geom_torsion_publ_flag
P1 C4 C19 C18 174.88(10) . . . . ?
P1 C5 C6 C7 -177.20(9) . . . . ?
P1 C5 C24 C25 -86.79(13) . . . . ?
P1 C5 C24 C26 -156.82(10) . . . . ?
P1 C15 C16 C17 179.49(10) . . . . ?
O1 P1 C4 C3 -170.82(10) . . . . ?
O1 P1 C4 C19 12.88(12) . . . . ?
O1 P1 C5 C6 51.50(10) . . . . ?
O1 P1 C5 C24 -72.18(10) . . . . ?
O1 P1 C15 C14 -176.39(10) . . . . ?
O1 P1 C15 C16 3.90(11) . . . . ?
N1 C7 C8 C9 178.96(12) . . . . ?
N1 C7 C8 C22 0.30(18) . . . . ?
N1 C20 C21 C22 0.0(2) . . . . ?
C1 C2 C3 C4 -1.21(19) . . . . ?
C1 C18 C19 C4 -0.7(2) . . . . ?
C2 C1 C18 C19 2.0(2) . . . . ?
C2 C3 C4 P1 -173.76(10) . . . . ?
C2 C3 C4 C19 2.49(18) . . . . ?
C3 C4 C19 C18 -1.55(19) . . . . ?
C4 P1 C5 C6 -71.68(9) . . . . ?
C4 P1 C5 C24 164.64(8) . . . . ?
C4 P1 C15 C14 -55.26(11) . . . . ?
C4 P1 C15 C16 125.03(10) . . . . ?
C5 P1 C4 C3 -46.60(12) . . . . ?
C5 P1 C4 C19 137.10(10) . . . . ?
C5 P1 C15 C14 58.84(11) . . . . ?
C5 P1 C15 C16 -120.87(10) . . . . ?
C5 C6 C7 N1 -83.20(14) . . . . ?
C5 C6 C7 C8 94.95(14) . . . . ?
C5 C24 C25 C26 -108.00(14) . . . . ?
C5 C24 C26 C25 110.49(13) . . . . ?
C6 C5 C24 C25 153.00(12) . . . . ?
C6 C5 C24 C26 82.98(14) . . . . ?
C6 C7 C8 C9 0.95(19) . . . . ?
C6 C7 C8 C22 -177.71(11) . . . . ?
C7 N1 C20 C21 0.5(2) . . . . ?
C7 C8 C9 C10 -178.09(13) . . . . ?
C7 C8 C22 C21 0.17(18) . . . . ?
C7 C8 C22 C23 179.22(12) . . . . ?
C8 C9 C10 C11 -1.2(2) . . . . ?
C8 C22 C23 C11 -0.9(2) . . . . ?
C9 C8 C22 C21 -178.57(12) . . . . ?
C9 C8 C22 C23 0.49(18) . . . . ?
C9 C10 C11 C23 0.8(2) . . . . ?
C10 C11 C23 C22 0.2(2) . . . . ?
C12 C13 C14 C15 0.8(2) . . . . ?
C13 C12 C17 C16 -0.5(2) . . . . ?
C13 C14 C15 P1 179.76(10) . . . . ?
C13 C14 C15 C16 -0.53(18) . . . . ?
C14 C15 C16 C17 -0.23(19) . . . . ?
C15 P1 C4 C3 68.15(11) . . . . ?
C15 P1 C4 C19 -108.15(10) . . . . ?
C15 P1 C5 C6 175.16(8) . . . . ?
C15 P1 C5 C24 51.48(10) . . . . ?
C15 C16 C17 C12 0.8(2) . . . . ?
C17 C12 C13 C14 -0.2(2) . . . . ?
C18 C1 C2 C3 -1.1(2) . . . . ?
C20 N1 C7 C6 177.50(11) . . . . ?
C20 N1 C7 C8 -0.63(19) . . . . ?
C20 C21 C22 C8 -0.3(2) . . . . ?
C20 C21 C22 C23 -179.31(14) . . . . ?
C21 C22 C23 C11 178.12(14) . . . . ?
C22 C8 C9 C10 0.56(19) . . . . ?
C24 C5 C6 C7 -54.95(14) . . . . ?
